data_7104321
loop_
_publ_author_name
'Mamada, Masashi'
'Nishida, Jun-Ichi'
'Tokito, Shizuo'
'Yamashita, Yoshiro'

_publ_section_title
;
 Anthraquinone derivatives affording n-type organic thin film
 transistors.
;
_journal_issue 16
_journal_name_full 'Chemical communications (Cambridge, England)'
_journal_page_first 2177
_journal_page_last 2179
_journal_paper_doi 10.1039/b820520e
_journal_volume 34
_journal_year 2009
_chemical_formula_moiety 'C28 H14 F6 O2 '
_chemical_formula_sum 'C28 H14 F6 O2'
_chemical_formula_weight 496.41
_space_group_IT_number 14
_symmetry_cell_setting monoclinic
_symmetry_Int_Tables_number 14
_symmetry_space_group_name_Hall '-P 2yn'
_symmetry_space_group_name_H-M 'P 1 21/n 1'
_cell_angle_alpha 90
_cell_angle_beta 91.70(3)
_cell_angle_gamma 90
_cell_formula_units_Z 4
_cell_length_a 8.149(6)
_cell_length_b 8.160(7)
_cell_length_c 31.23(2)
_cell_measurement_reflns_used 16976
_cell_measurement_temperature 93.2
_cell_measurement_theta_max 27.6
_cell_measurement_theta_min 3.1
_cell_volume 2075(2)
_computing_cell_refinement PROCESS-AUTO
_computing_data_collection PROCESS-AUTO
_computing_data_reduction 'teXsan Ver. 1.11'
_computing_publication_material 'teXsan Ver. 1.11'
_computing_structure_refinement 'teXsan Ver. 1.10'
_computing_structure_solution SIR97
_diffrn_detector_area_resol_mean 10.00
_diffrn_measured_fraction_theta_full 0.9979
_diffrn_measured_fraction_theta_max 0.9979
_diffrn_measurement_device_type 'Rigaku RAXIS-RAPID Imaging Plate'
_diffrn_measurement_method \w
_diffrn_radiation_type 'Mo K\a'
_diffrn_radiation_wavelength 0.7107
_diffrn_reflns_av_R_equivalents 0.025
_diffrn_reflns_limit_h_max 10
_diffrn_reflns_limit_h_min -8
_diffrn_reflns_limit_k_max 10
_diffrn_reflns_limit_k_min -10
_diffrn_reflns_limit_l_max 40
_diffrn_reflns_limit_l_min -40
_diffrn_reflns_number 20240
_diffrn_reflns_theta_full 27.49
_diffrn_reflns_theta_max 27.49
_exptl_absorpt_coefficient_mu 0.136
_exptl_absorpt_correction_T_max 0.993
_exptl_absorpt_correction_T_min 0.694
_exptl_absorpt_correction_type multi-scan
_exptl_absorpt_process_details '(Higashi, 1995)'
_exptl_crystal_colour yellow
_exptl_crystal_density_diffrn 1.588
_exptl_crystal_density_method 'not measured'
_exptl_crystal_description platelet
_exptl_crystal_size_max 0.500
_exptl_crystal_size_mid 0.500
_exptl_crystal_size_min 0.050
_refine_diff_density_max 0.37
_refine_diff_density_min -0.17
_refine_ls_extinction_method none
_refine_ls_goodness_of_fit_ref 1.161
_refine_ls_hydrogen_treatment noref
_refine_ls_number_parameters 325
_refine_ls_number_reflns 4754
_refine_ls_R_factor_gt 0.0427
_refine_ls_shift/su_max 0.0005
_refine_ls_structure_factor_coef Fsqd
_refine_ls_weighting_details 'w = 1/[\s^2^(Fo^2^) + (0.05000(Max(Fo^2^,0) + 2Fc^2^)/3)^2^]'
_refine_ls_weighting_scheme calc
_refine_ls_wR_factor_ref 0.1098
_reflns_number_gt 3698
_reflns_number_total 4754
_reflns_threshold_expression F^2^>2.0\s(F^2^)
_cod_data_source_file b820520e.txt
_cod_data_source_block 1_
_cod_original_formula_sum 'C28 H14 F6 O2 '
_cod_database_code 7104321

loop_
_symmetry_equiv_pos_as_xyz
x,y,z
1/2-x,1/2+y,1/2-z
-x,-y,-z
1/2+x,1/2-y,1/2+z

loop_
_atom_site_label
_atom_site_type_symbol
_atom_site_fract_x
_atom_site_fract_y
_atom_site_fract_z
_atom_site_U_iso_or_equiv
_atom_site_adp_type
_atom_site_occupancy
_atom_site_calc_flag
_atom_site_refinement_flags
_atom_site_disorder_assembly
_atom_site_disorder_group
F(1) F 0.4036(1) -0.7362(1) -0.24695(3) 0.0358(3) Uani 1.00 d . . .
F(2) F 0.1561(1) -0.6659(1) -0.23524(3) 0.0297(3) Uani 1.00 d . . .
F(3) F 0.2693(1) -0.8595(1) -0.19808(3) 0.0347(3) Uani 1.00 d . . .
F(4) F 1.2324(1) 0.7025(1) 0.23563(3) 0.0307(3) Uani 1.00 d . . .
F(5) F 1.3412(1) 0.8150(1) 0.18077(3) 0.0287(3) Uani 1.00 d . . .
F(6) F 1.0905(1) 0.8643(1) 0.19489(3) 0.0292(3) Uani 1.00 d . . .
O(1) O 0.6941(1) 0.3120(1) -0.02737(3) 0.0244(3) Uani 1.00 d . . .
O(2) O 0.7719(1) -0.3165(1) 0.02208(3) 0.0275(3) Uani 1.00 d . . .
C(1) C 0.7130(2) 0.1699(2) -0.01619(4) 0.0181(4) Uani 1.00 d . . .
C(2) C 0.6437(2) 0.0326(2) -0.04241(4) 0.0179(3) Uani 1.00 d . . .
C(3) C 0.5586(2) 0.0693(2) -0.08053(4) 0.0195(4) Uani 1.00 d . . .
C(4) C 0.5005(2) -0.0552(2) -0.10683(4) 0.0205(4) Uani 1.00 d . . .
C(5) C 0.5228(2) -0.2198(2) -0.09546(4) 0.0189(4) Uani 1.00 d . . .
C(6) C 0.6018(2) -0.2571(2) -0.05634(4) 0.0183(4) Uani 1.00 d . . .
C(7) C 0.6645(2) -0.1320(2) -0.03014(4) 0.0180(4) Uani 1.00 d . . .
C(8) C 0.7561(2) -0.1743(2) 0.01035(4) 0.0196(4) Uani 1.00 d . . .
C(9) C 0.8273(2) -0.0370(2) 0.03616(4) 0.0182(4) Uani 1.00 d . . .
C(10) C 0.9161(2) -0.0729(2) 0.07389(5) 0.0205(4) Uani 1.00 d . . .
C(11) C 0.9816(2) 0.0515(2) 0.09894(4) 0.0210(4) Uani 1.00 d . . .
C(12) C 0.9620(2) 0.2165(2) 0.08702(4) 0.0186(4) Uani 1.00 d . . .
C(13) C 0.8756(2) 0.2522(2) 0.04886(4) 0.0189(4) Uani 1.00 d . . .
C(14) C 0.8078(2) 0.1269(2) 0.02365(4) 0.0178(4) Uani 1.00 d . . .
C(15) C 0.4656(2) -0.3505(2) -0.12549(4) 0.0192(4) Uani 1.00 d . . .
C(16) C 0.4869(2) -0.3303(2) -0.16942(5) 0.0222(4) Uani 1.00 d . . .
C(17) C 0.4351(2) -0.4493(2) -0.19811(4) 0.0232(4) Uani 1.00 d . . .
C(18) C 0.3576(2) -0.5890(2) -0.18352(4) 0.0210(4) Uani 1.00 d . . .
C(19) C 0.3353(2) -0.6115(2) -0.13988(5) 0.0211(4) Uani 1.00 d . . .
C(20) C 0.3903(2) -0.4929(2) -0.11107(4) 0.0205(4) Uani 1.00 d . . .
C(21) C 0.2976(2) -0.7125(2) -0.21550(5) 0.0255(4) Uani 1.00 d . . .
C(22) C 1.0301(2) 0.3496(2) 0.11475(4) 0.0190(4) Uani 1.00 d . . .
C(23) C 1.0304(2) 0.3344(2) 0.15942(5) 0.0216(4) Uani 1.00 d . . .
C(24) C 1.0890(2) 0.4600(2) 0.18557(4) 0.0214(4) Uani 1.00 d . . .
C(25) C 1.1497(2) 0.6019(2) 0.16733(4) 0.0193(4) Uani 1.00 d . . .
C(26) C 1.1537(2) 0.6168(2) 0.12293(4) 0.0203(4) Uani 1.00 d . . .
C(27) C 1.0938(2) 0.4920(2) 0.09692(4) 0.0201(4) Uani 1.00 d . . .
C(28) C 1.2042(2) 0.7436(2) 0.19467(5) 0.0225(4) Uani 1.00 d . . .
H(1) H 0.5454 0.1847 -0.0905 0.0413 Uiso 1.00 calc . . .
H(2) H 0.4509 -0.0363 -0.1350 0.0413 Uiso 1.00 calc . . .
H(3) H 0.6220 -0.3754 -0.0478 0.0413 Uiso 1.00 calc . . .
H(4) H 0.9417 -0.1863 0.0833 0.0413 Uiso 1.00 calc . . .
H(5) H 1.0437 0.0302 0.1261 0.0413 Uiso 1.00 calc . . .
H(6) H 0.8674 0.3674 0.0402 0.0413 Uiso 1.00 calc . . .
H(7) H 0.5448 -0.2277 -0.1793 0.0413 Uiso 1.00 calc . . .
H(8) H 0.4509 -0.4300 -0.2289 0.0413 Uiso 1.00 calc . . .
H(9) H 0.2819 -0.7086 -0.1268 0.0413 Uiso 1.00 calc . . .
H(10) H 0.3747 -0.5198 -0.0811 0.0413 Uiso 1.00 calc . . .
H(11) H 0.9835 0.2305 0.1758 0.0413 Uiso 1.00 calc . . .
H(12) H 1.0845 0.4503 0.2175 0.0413 Uiso 1.00 calc . . .
H(13) H 1.2085 0.7140 0.1125 0.0413 Uiso 1.00 calc . . .
H(14) H 1.0914 0.5147 0.0654 0.0413 Uiso 1.00 calc . . .

loop_
_atom_site_aniso_label
_atom_site_aniso_U_11
_atom_site_aniso_U_22
_atom_site_aniso_U_33
_atom_site_aniso_U_12
_atom_site_aniso_U_13
_atom_site_aniso_U_23
F(1) 0.0309(5) 0.0436(7) 0.0332(5) 0.0018(5) 0.0048(4) -0.0183(5)
F(2) 0.0265(5) 0.0303(6) 0.0318(5) 0.0035(4) -0.0069(4) -0.0063(4)
F(3) 0.0471(6) 0.0187(5) 0.0379(5) -0.0014(4) -0.0080(4) -0.0037(4)
F(4) 0.0423(6) 0.0279(6) 0.0215(4) -0.0053(4) -0.0049(4) 0.0006(4)
F(5) 0.0262(5) 0.0269(6) 0.0330(5) -0.0066(4) 0.0024(4) -0.0025(4)
F(6) 0.0303(5) 0.0219(5) 0.0355(5) 0.0042(4) 0.0016(4) -0.0050(4)
O(1) 0.0357(6) 0.0139(6) 0.0236(5) 0.0005(5) -0.0018(4) 0.0031(4)
O(2) 0.0407(7) 0.0133(6) 0.0283(6) 0.0003(5) -0.0049(5) 0.0033(4)
C(1) 0.0206(7) 0.0143(8) 0.0196(7) 0.0004(6) 0.0051(6) 0.0010(6)
C(2) 0.0196(7) 0.0150(8) 0.0193(6) 0.0003(6) 0.0050(5) 0.0010(6)
C(3) 0.0221(7) 0.0152(8) 0.0213(7) 0.0016(6) 0.0027(6) 0.0028(6)
C(4) 0.0218(7) 0.0184(8) 0.0213(7) 0.0008(6) 0.0020(6) 0.0021(6)
C(5) 0.0193(7) 0.0172(8) 0.0205(7) -0.0001(6) 0.0048(6) -0.0004(6)
C(6) 0.0210(7) 0.0138(8) 0.0205(7) 0.0016(6) 0.0044(6) 0.0011(6)
C(7) 0.0198(7) 0.0151(8) 0.0192(7) 0.0015(6) 0.0048(6) 0.0007(6)
C(8) 0.0227(7) 0.0154(8) 0.0209(7) 0.0003(6) 0.0045(6) 0.0016(6)
C(9) 0.0196(7) 0.0154(8) 0.0199(7) 0.0011(6) 0.0044(5) 0.0004(6)
C(10) 0.0227(7) 0.0153(8) 0.0236(7) 0.0025(6) 0.0017(6) 0.0029(6)
C(11) 0.0231(7) 0.0187(8) 0.0213(7) 0.0012(6) 0.0008(6) 0.0028(6)
C(12) 0.0190(7) 0.0174(8) 0.0197(7) 0.0004(6) 0.0041(6) 0.0000(6)
C(13) 0.0212(7) 0.0145(8) 0.0211(7) 0.0013(6) 0.0050(6) 0.0026(6)
C(14) 0.0185(7) 0.0163(8) 0.0189(7) 0.0012(6) 0.0056(6) 0.0013(6)
C(15) 0.0199(7) 0.0158(8) 0.0220(7) 0.0028(6) 0.0007(6) -0.0009(6)
C(16) 0.0263(8) 0.0175(8) 0.0231(7) 0.0008(6) 0.0024(6) 0.0017(6)
C(17) 0.0281(8) 0.0226(9) 0.0191(7) 0.0038(7) 0.0009(6) 0.0010(6)
C(18) 0.0198(7) 0.0191(8) 0.0241(7) 0.0049(6) -0.0003(6) -0.0034(6)
C(19) 0.0214(7) 0.0172(8) 0.0248(7) 0.0030(6) 0.0015(6) 0.0011(6)
C(20) 0.0220(7) 0.0180(8) 0.0215(7) 0.0026(6) 0.0026(5) 0.0019(6)
C(21) 0.0267(8) 0.0226(9) 0.0270(8) 0.0031(7) -0.0009(6) -0.0031(6)
C(22) 0.0183(7) 0.0164(8) 0.0224(7) 0.0031(6) 0.0013(6) 0.0009(6)
C(23) 0.0249(7) 0.0176(8) 0.0224(7) 0.0012(6) 0.0023(6) 0.0025(6)
C(24) 0.0246(7) 0.0195(9) 0.0203(7) 0.0012(6) 0.0001(6) 0.0015(6)
C(25) 0.0168(7) 0.0186(8) 0.0226(7) 0.0030(6) -0.0005(5) -0.0002(6)
C(26) 0.0190(7) 0.0174(8) 0.0244(7) 0.0004(6) 0.0009(6) 0.0035(6)
C(27) 0.0204(7) 0.0199(8) 0.0199(7) 0.0020(6) 0.0008(5) 0.0019(6)
C(28) 0.0234(8) 0.0206(9) 0.0234(7) 0.0005(6) -0.0002(6) 0.0018(6)

loop_
_atom_type_symbol
_atom_type_description
_atom_type_scat_dispersion_real
_atom_type_scat_dispersion_imag
_atom_type_scat_source
C C 0.003 0.002
;International Tables for Crystallography
(1992, Vol. C, Tables 4.2.6.8 and 6.1.1.1)
;
H H 0.000 0.000
;International Tables for Crystallography
(1992, Vol. C, Table 6.1.1.2)
;
F F 0.017 0.010
;International Tables for Crystallography
(1992, Vol. C, Tables 4.2.6.8 and 6.1.1.1)
;
O O 0.011 0.006
;International Tables for Crystallography
(1992, Vol. C, Tables 4.2.6.8 and 6.1.1.1)
;

loop_
_geom_angle_atom_site_label_1
_geom_angle_atom_site_label_2
_geom_angle_atom_site_label_3
_geom_angle
_geom_angle_site_symmetry_1
_geom_angle_site_symmetry_2
_geom_angle_site_symmetry_3
_geom_angle_publ_flag
O(1) C(1) C(2) 121.0(1) . . . yes
O(1) C(1) C(14) 121.5(1) . . . yes
C(2) C(1) C(14) 117.5(1) . . . yes
C(1) C(2) C(3) 118.7(1) . . . yes
C(1) C(2) C(7) 121.9(1) . . . yes
C(3) C(2) C(7) 119.4(1) . . . yes
C(2) C(3) C(4) 120.2(1) . . . yes
C(3) C(4) C(5) 121.0(1) . . . yes
C(4) C(5) C(6) 118.9(1) . . . yes
C(4) C(5) C(15) 119.5(1) . . . yes
C(6) C(5) C(15) 121.5(1) . . . yes
C(5) C(6) C(7) 120.3(1) . . . yes
C(2) C(7) C(6) 120.0(1) . . . yes
C(2) C(7) C(8) 120.4(1) . . . yes
C(6) C(7) C(8) 119.5(1) . . . yes
O(2) C(8) C(7) 121.4(1) . . . yes
O(2) C(8) C(9) 121.1(1) . . . yes
C(7) C(8) C(9) 117.5(1) . . . yes
C(8) C(9) C(10) 118.9(1) . . . yes
C(8) C(9) C(14) 121.9(1) . . . yes
C(10) C(9) C(14) 119.1(1) . . . yes
C(9) C(10) C(11) 120.5(1) . . . yes
C(10) C(11) C(12) 121.0(1) . . . yes
C(11) C(12) C(13) 118.5(1) . . . yes
C(11) C(12) C(22) 120.6(1) . . . yes
C(13) C(12) C(22) 121.0(1) . . . yes
C(12) C(13) C(14) 120.7(1) . . . yes
C(1) C(14) C(9) 120.7(1) . . . yes
C(1) C(14) C(13) 119.1(1) . . . yes
C(9) C(14) C(13) 120.2(1) . . . yes
C(5) C(15) C(16) 119.3(1) . . . yes
C(5) C(15) C(20) 121.8(1) . . . yes
C(16) C(15) C(20) 119.0(1) . . . yes
C(15) C(16) C(17) 120.6(1) . . . yes
C(16) C(17) C(18) 119.9(1) . . . yes
C(17) C(18) C(19) 120.3(1) . . . yes
C(17) C(18) C(21) 118.6(1) . . . yes
C(19) C(18) C(21) 121.1(1) . . . yes
C(18) C(19) C(20) 119.6(1) . . . yes
C(15) C(20) C(19) 120.6(1) . . . yes
F(1) C(21) F(2) 105.5(1) . . . yes
F(1) C(21) F(3) 106.9(1) . . . yes
F(1) C(21) C(18) 112.5(1) . . . yes
F(2) C(21) F(3) 106.5(1) . . . yes
F(2) C(21) C(18) 112.0(1) . . . yes
F(3) C(21) C(18) 113.0(1) . . . yes
C(12) C(22) C(23) 120.4(1) . . . yes
C(12) C(22) C(27) 120.9(1) . . . yes
C(23) C(22) C(27) 118.8(1) . . . yes
C(22) C(23) C(24) 120.8(1) . . . yes
C(23) C(24) C(25) 119.7(1) . . . yes
C(24) C(25) C(26) 120.0(1) . . . yes
C(24) C(25) C(28) 120.9(1) . . . yes
C(26) C(25) C(28) 119.0(1) . . . yes
C(25) C(26) C(27) 120.1(1) . . . yes
C(22) C(27) C(26) 120.6(1) . . . yes
F(4) C(28) F(5) 107.3(1) . . . yes
F(4) C(28) F(6) 106.0(1) . . . yes
F(4) C(28) C(25) 113.1(1) . . . yes
F(5) C(28) F(6) 105.2(1) . . . yes
F(5) C(28) C(25) 112.7(1) . . . yes
F(6) C(28) C(25) 112.0(1) . . . yes

loop_
_geom_bond_atom_site_label_1
_geom_bond_atom_site_label_2
_geom_bond_distance
_geom_bond_site_symmetry_1
_geom_bond_site_symmetry_2
_geom_bond_publ_flag
F(1) C(21) 1.341(2) . . yes
F(2) C(21) 1.346(2) . . yes
F(3) C(21) 1.340(2) . . yes
F(4) C(28) 1.336(2) . . yes
F(5) C(28) 1.343(2) . . yes
F(6) C(28) 1.352(2) . . yes
O(1) C(1) 1.219(2) . . yes
O(2) C(8) 1.222(2) . . yes
C(1) C(2) 1.489(2) . . yes
C(1) C(14) 1.487(2) . . yes
C(2) C(3) 1.392(2) . . yes
C(2) C(7) 1.405(2) . . yes
C(3) C(4) 1.381(2) . . yes
C(4) C(5) 1.400(2) . . yes
C(5) C(6) 1.397(2) . . yes
C(5) C(15) 1.486(2) . . yes
C(6) C(7) 1.396(2) . . yes
C(7) C(8) 1.490(2) . . yes
C(8) C(9) 1.488(2) . . yes
C(9) C(10) 1.395(2) . . yes
C(9) C(14) 1.401(2) . . yes
C(10) C(11) 1.379(2) . . yes
C(11) C(12) 1.405(2) . . yes
C(12) C(13) 1.397(2) . . yes
C(12) C(22) 1.486(2) . . yes
C(13) C(14) 1.395(2) . . yes
C(15) C(16) 1.398(2) . . yes
C(15) C(20) 1.395(2) . . yes
C(16) C(17) 1.379(2) . . yes
C(17) C(18) 1.387(2) . . yes
C(18) C(19) 1.392(2) . . yes
C(18) C(21) 1.491(2) . . yes
C(19) C(20) 1.387(2) . . yes
C(22) C(23) 1.400(2) . . yes
C(22) C(27) 1.396(2) . . yes
C(23) C(24) 1.386(2) . . yes
C(24) C(25) 1.388(2) . . yes
C(25) C(26) 1.393(2) . . yes
C(25) C(28) 1.497(2) . . yes
C(26) C(27) 1.383(2) . . yes

loop_
_geom_contact_atom_site_label_1
_geom_contact_atom_site_label_2
_geom_contact_distance
_geom_contact_site_symmetry_1
_geom_contact_site_symmetry_2
_geom_contact_publ_flag
F(1) F(5) 2.958(2) . 3_755 ?
F(1) F(4) 2.989(2) . 3_755 ?
F(1) C(24) 3.201(2) . 4_444 ?
F(1) C(23) 3.231(2) . 4_444 ?
F(1) C(28) 3.546(3) . 3_755 ?
F(1) F(2) 3.581(1) . 2_544 ?
F(2) F(6) 2.898(2) . 3_655 ?
F(2) C(24) 3.066(2) . 3_655 ?
F(2) F(4) 3.180(3) . 3_655 ?
F(2) C(17) 3.185(2) . 2_544 ?
F(2) C(28) 3.294(3) . 3_655 ?
F(2) F(3) 3.322(1) . 2_554 ?
F(2) C(25) 3.361(2) . 3_655 ?
F(2) C(16) 3.437(2) . 2_544 ?
F(3) F(6) 2.937(2) . 3_655 ?
F(3) F(5) 3.224(3) . 3_755 ?
F(4) C(24) 3.518(2) . 2_755 ?
F(5) C(18) 3.070(2) . 3_755 ?
F(5) C(21) 3.217(3) . 3_755 ?
F(5) C(4) 3.318(2) . 3_765 ?
F(5) C(3) 3.392(2) . 3_765 ?
F(5) C(19) 3.397(2) . 3_755 ?
F(5) C(17) 3.530(2) . 3_755 ?
F(6) C(11) 3.455(2) . 1_565 ?
F(6) C(21) 3.475(3) . 3_655 ?
O(1) C(27) 3.238(2) . 3_765 ?
O(1) C(26) 3.317(2) . 3_765 ?
O(1) O(2) 3.453(2) . 1_565 ?
O(2) C(20) 3.480(2) . 3_645 ?
C(1) C(7) 3.452(3) . 3_655 ?
C(1) C(6) 3.544(2) . 3_655 ?
C(2) C(7) 3.526(2) . 3_655 ?
C(3) C(9) 3.484(3) . 3_655 ?
C(3) C(8) 3.528(2) . 3_655 ?
C(4) C(9) 3.595(2) . 3_655 ?
C(6) C(27) 3.409(2) . 3_755 ?
C(10) C(26) 3.511(2) . 1_545 ?
C(13) C(20) 3.547(2) . 3_655 ?

loop_
_geom_torsion_atom_site_label_1
_geom_torsion_atom_site_label_2
_geom_torsion_atom_site_label_3
_geom_torsion_atom_site_label_4
_geom_torsion
_geom_torsion_site_symmetry_1
_geom_torsion_site_symmetry_2
_geom_torsion_site_symmetry_3
_geom_torsion_site_symmetry_4
_geom_torsion_publ_flag
F(1) C(21) C(18) C(17) 40.6(2) . . . . yes
F(1) C(21) C(18) C(19) -140.0(1) . . . . yes
F(2) C(21) C(18) C(17) -78.0(2) . . . . yes
F(2) C(21) C(18) C(19) 101.4(2) . . . . yes
F(3) C(21) C(18) C(17) 161.8(1) . . . . yes
F(3) C(21) C(18) C(19) -18.8(2) . . . . yes
F(4) C(28) C(25) C(24) 18.1(2) . . . . yes
F(4) C(28) C(25) C(26) -164.8(1) . . . . yes
F(5) C(28) C(25) C(24) 140.0(1) . . . . yes
F(5) C(28) C(25) C(26) -42.9(2) . . . . yes
F(6) C(28) C(25) C(24) -101.6(2) . . . . yes
F(6) C(28) C(25) C(26) 75.4(2) . . . . yes
O(1) C(1) C(2) C(3) 1.0(2) . . . . yes
O(1) C(1) C(2) C(7) 179.8(1) . . . . yes
O(1) C(1) C(14) C(9) 179.5(1) . . . . yes
O(1) C(1) C(14) C(13) 0.4(2) . . . . yes
O(2) C(8) C(7) C(2) 178.1(1) . . . . yes
O(2) C(8) C(7) C(6) -3.0(2) . . . . yes
O(2) C(8) C(9) C(10) 1.3(2) . . . . yes
O(2) C(8) C(9) C(14) -178.8(1) . . . . yes
C(1) C(2) C(3) C(4) 176.4(1) . . . . yes
C(1) C(2) C(7) C(6) -178.0(1) . . . . yes
C(1) C(2) C(7) C(8) 0.8(2) . . . . yes
C(1) C(14) C(9) C(8) 0.5(2) . . . . yes
C(1) C(14) C(9) C(10) -179.5(1) . . . . yes
C(1) C(14) C(13) C(12) 178.4(1) . . . . yes
C(2) C(1) C(14) C(9) -1.4(2) . . . . yes
C(2) C(1) C(14) C(13) 179.5(1) . . . . yes
C(2) C(3) C(4) C(5) 1.3(2) . . . . yes
C(2) C(7) C(6) C(5) 2.1(2) . . . . yes
C(2) C(7) C(8) C(9) -1.6(2) . . . . yes
C(3) C(2) C(1) C(14) -178.1(1) . . . . yes
C(3) C(2) C(7) C(6) 0.7(2) . . . . yes
C(3) C(2) C(7) C(8) 179.6(1) . . . . yes
C(3) C(4) C(5) C(6) 1.5(2) . . . . yes
C(3) C(4) C(5) C(15) -177.1(1) . . . . yes
C(4) C(3) C(2) C(7) -2.4(2) . . . . yes
C(4) C(5) C(6) C(7) -3.2(2) . . . . yes
C(4) C(5) C(15) C(16) 39.7(2) . . . . yes
C(4) C(5) C(15) C(20) -140.0(1) . . . . yes
C(5) C(6) C(7) C(8) -176.8(1) . . . . yes
C(5) C(15) C(16) C(17) -180.0(1) . . . . yes
C(5) C(15) C(20) C(19) 178.8(1) . . . . yes
C(6) C(5) C(15) C(16) -139.0(1) . . . . yes
C(6) C(5) C(15) C(20) 41.4(2) . . . . yes
C(6) C(7) C(8) C(9) 177.2(1) . . . . yes
C(7) C(2) C(1) C(14) 0.7(2) . . . . yes
C(7) C(6) C(5) C(15) 175.4(1) . . . . yes
C(7) C(8) C(9) C(10) -179.0(1) . . . . yes
C(7) C(8) C(9) C(14) 1.0(2) . . . . yes
C(8) C(9) C(10) C(11) -179.0(1) . . . . yes
C(8) C(9) C(14) C(13) 179.6(1) . . . . yes
C(9) C(10) C(11) C(12) -0.5(2) . . . . yes
C(9) C(14) C(13) C(12) -0.7(2) . . . . yes
C(10) C(9) C(14) C(13) -0.5(2) . . . . yes
C(10) C(11) C(12) C(13) -0.6(2) . . . . yes
C(10) C(11) C(12) C(22) 178.6(1) . . . . yes
C(11) C(10) C(9) C(14) 1.1(2) . . . . yes
C(11) C(12) C(13) C(14) 1.2(2) . . . . yes
C(11) C(12) C(22) C(23) -35.8(2) . . . . yes
C(11) C(12) C(22) C(27) 144.6(1) . . . . yes
C(12) C(22) C(23) C(24) -178.0(1) . . . . yes
C(12) C(22) C(27) C(26) 178.6(1) . . . . yes
C(13) C(12) C(22) C(23) 143.5(1) . . . . yes
C(13) C(12) C(22) C(27) -36.2(2) . . . . yes
C(14) C(13) C(12) C(22) -178.0(1) . . . . yes
C(15) C(16) C(17) C(18) 1.6(2) . . . . yes
C(15) C(20) C(19) C(18) 0.9(2) . . . . yes
C(16) C(15) C(20) C(19) -0.9(2) . . . . yes
C(16) C(17) C(18) C(19) -1.6(2) . . . . yes
C(16) C(17) C(18) C(21) 177.8(1) . . . . yes
C(17) C(16) C(15) C(20) -0.3(2) . . . . yes
C(17) C(18) C(19) C(20) 0.4(2) . . . . yes
C(20) C(19) C(18) C(21) -179.0(1) . . . . yes
C(22) C(23) C(24) C(25) -0.7(2) . . . . yes
C(22) C(27) C(26) C(25) -0.5(2) . . . . yes
C(23) C(22) C(27) C(26) -1.1(2) . . . . yes
C(23) C(24) C(25) C(26) -0.8(2) . . . . yes
C(23) C(24) C(25) C(28) 176.2(1) . . . . yes
C(24) C(23) C(22) C(27) 1.7(2) . . . . yes
C(24) C(25) C(26) C(27) 1.4(2) . . . . yes
C(27) C(26) C(25) C(28) -175.7(1) . . . . yes
C(27) C(26) C(25) C(28) -175.7(1) . . . . yes

loop_
_cod_related_entry_id
_cod_related_entry_database
_cod_related_entry_code
1 ChemSpider 30653117
